data_2238300
loop_
_publ_author_name
'Bibila Mayaya Bisseyou, Yvon'
'Abou, Akoun'
'Djand\'e, Abdoulaye'
'Danger, Gr\'egoire'
'Kakou-Yao, Rita'

_publ_section_title
;
 2-Oxo-2<i>H</i>-chromen-4-yl propionate
;
_journal_coeditor_code ZQ2203
_journal_issue 7
_journal_name_full 'Acta Crystallographica Section E'
_journal_page_first o1125
_journal_page_last o1126
_journal_paper_doi 10.1107/S1600536813016358
_journal_volume 69
_journal_year 2013
_chemical_formula_iupac 'C12 H10 O4'
_chemical_formula_moiety 'C12 H10 O4'
_chemical_formula_sum 'C12 H10 O4'
_chemical_formula_weight 218.20
_chemical_melting_point_gt 358
_chemical_melting_point_lt 359
_chemical_name_systematic
;
2-Oxo-2<i>H</i>-chromen-4-yl propionic acid
;
_space_group_IT_number 62
_symmetry_cell_setting orthorhombic
_symmetry_space_group_name_Hall '-P 2ac 2n'
_symmetry_space_group_name_H-M 'P n m a'
_atom_sites_solution_hydrogens geom
_atom_sites_solution_primary direct
_atom_sites_solution_secondary difmap
_audit_creation_method SHELXL-97
_cell_angle_alpha 90.00
_cell_angle_beta 90.00
_cell_angle_gamma 90.00
_cell_formula_units_Z 4
_cell_length_a 9.2834(3)
_cell_length_b 6.7081(2)
_cell_length_c 16.8068(6)
_cell_measurement_reflns_used 8092
_cell_measurement_temperature 298
_cell_measurement_theta_max 28.96
_cell_measurement_theta_min 3.27
_cell_volume 1046.63(6)
_computing_cell_refinement 'DENZO/SCALEPACK (Otwinowski & Minor, 1997)'
_computing_data_collection 'COLLECT (Hooft, 1998)'
_computing_data_reduction 'DENZO/SCALEPACK (Otwinowski & Minor, 1997)'
_computing_molecular_graphics 'PLATON (Spek, 2009)'
_computing_publication_material 'publCIF (Westrip, 2010) and WinGX (Farrugia, 2012)'
_computing_structure_refinement 'SHELXL97 (Sheldrick, 2008)'
_computing_structure_solution 'SIR2004 (Burla <i>et al.</i>, 2005)'
_diffrn_ambient_temperature 298
_diffrn_measured_fraction_theta_full 0.974
_diffrn_measured_fraction_theta_max 0.952
_diffrn_measurement_device_type 'Nonius KappaCCD'
_diffrn_measurement_method '\f and \w scans'
_diffrn_radiation_monochromator graphite
_diffrn_radiation_source 'fine-focus sealed tube'
_diffrn_radiation_type MoK\a
_diffrn_radiation_wavelength 0.71073
_diffrn_reflns_av_R_equivalents 0.037
_diffrn_reflns_av_sigmaI/netI 0.0273
_diffrn_reflns_limit_h_max 12
_diffrn_reflns_limit_h_min -12
_diffrn_reflns_limit_k_max 8
_diffrn_reflns_limit_k_min -8
_diffrn_reflns_limit_l_max 22
_diffrn_reflns_limit_l_min -22
_diffrn_reflns_number 8092
_diffrn_reflns_theta_full 27.50
_diffrn_reflns_theta_max 28.96
_diffrn_reflns_theta_min 3.27
_exptl_absorpt_coefficient_mu 0.105
_exptl_absorpt_correction_type none
_exptl_crystal_colour colourless
_exptl_crystal_density_diffrn 1.385
_exptl_crystal_density_method 'not measured'
_exptl_crystal_description parallelepiped
_exptl_crystal_F_000 456
_exptl_crystal_size_max 0.40
_exptl_crystal_size_mid 0.40
_exptl_crystal_size_min 0.20
_refine_diff_density_max 0.238
_refine_diff_density_min -0.156
_refine_ls_extinction_method none
_refine_ls_goodness_of_fit_ref 1.056
_refine_ls_hydrogen_treatment constr
_refine_ls_matrix_type full
_refine_ls_number_constraints 88
_refine_ls_number_parameters 98
_refine_ls_number_reflns 1431
_refine_ls_number_restraints 0
_refine_ls_restrained_S_all 1.056
_refine_ls_R_factor_all 0.0718
_refine_ls_R_factor_gt 0.0561
_refine_ls_shift/su_max 0.000
_refine_ls_shift/su_mean 0.000
_refine_ls_structure_factor_coef Fsqd
_refine_ls_weighting_details 'calc w=1/[\s^2^(Fo^2^)+(0.0589P)^2^+0.3235P] where P=(Fo^2^+2Fc^2^)/3'
_refine_ls_weighting_scheme calc
_refine_ls_wR_factor_gt 0.1333
_refine_ls_wR_factor_ref 0.1459
_reflns_number_gt 1155
_reflns_number_total 1431
_reflns_threshold_expression I>2\s(I)
_cod_data_source_file zq2203.cif
_cod_data_source_block I
_cod_database_code 2238300
_cod_database_fobs_code 2238300

loop_
_symmetry_equiv_pos_as_xyz
'x, y, z'
'-x+1/2, -y, z+1/2'
'x+1/2, -y+1/2, -z+1/2'
'-x, y+1/2, -z'
'-x, -y, -z'
'x-1/2, y, -z-1/2'
'-x-1/2, y-1/2, z-1/2'
'x, -y-1/2, z'

loop_
_atom_site_type_symbol
_atom_site_label
_atom_site_fract_x
_atom_site_fract_y
_atom_site_fract_z
_atom_site_U_iso_or_equiv
_atom_site_adp_type
_atom_site_calc_flag
_atom_site_refinement_flags
_atom_site_occupancy
_atom_site_symmetry_multiplicity
_atom_site_disorder_assembly
_atom_site_disorder_group
O O3 0.06438(15) 0.2500 0.59531(8) 0.0595(5) Uani d S 1 2 A 1
O O1 -0.01804(18) 0.2500 0.35401(8) 0.0607(5) Uani d S 1 2 A 1
C C4 0.1469(2) 0.2500 0.46462(11) 0.0434(4) Uani d S 1 2 A 1
C C3 0.0233(2) 0.2500 0.51696(10) 0.0428(4) Uani d S 1 2 A 1
C C2 -0.1113(2) 0.2500 0.48839(12) 0.0481(5) Uani d S 1 2 A 1
H H2 -0.1890 0.2500 0.5233 0.058 Uiso calc SR 1 2 A 1
C C10 -0.0290(2) 0.2500 0.65979(11) 0.0460(5) Uani d S 1 2 A 1
C C5 0.1204(2) 0.2500 0.38352(12) 0.0461(5) Uani d S 1 2 A 1
O O4 -0.15508(17) 0.2500 0.65323(9) 0.0695(5) Uani d S 1 2 A 1
C C11 0.0580(2) 0.2500 0.73405(11) 0.0616(7) Uani d S 1 2 A 1
H H11A 0.1197 0.3668 0.7343 0.074 Uiso calc PR 0.50 1 A 1
H H11B 0.1197 0.1332 0.7343 0.074 Uiso calc PR 0.50 1 A 1
C C9 0.2892(2) 0.2500 0.49029(13) 0.0633(7) Uani d S 1 2 A 1
H H9 0.3096 0.2500 0.5445 0.076 Uiso calc SR 1 2 A 1
O O2 -0.25262(19) 0.2500 0.37225(11) 0.0921(8) Uani d S 1 2 A 1
C C1 -0.1362(2) 0.2500 0.40383(13) 0.0579(6) Uani d S 1 2 A 1
C C8 0.4004(3) 0.2500 0.43576(16) 0.0765(9) Uani d S 1 2 A 1
H H8 0.4954 0.2500 0.4532 0.092 Uiso calc SR 1 2 A 1
C C12 -0.0325(3) 0.2500 0.80905(13) 0.0723(8) Uani d S 1 2 A 1
H H12A -0.0996 0.1412 0.8072 0.108 Uiso calc PR 0.50 1 A 1
H H12B -0.0842 0.3735 0.8129 0.108 Uiso calc PR 0.50 1 A 1
H H12C 0.0290 0.2352 0.8546 0.108 Uiso calc PR 0.50 1 A 1
C C6 0.2310(3) 0.2500 0.32839(13) 0.0603(6) Uani d S 1 2 A 1
H H6 0.2111 0.2500 0.2742 0.072 Uiso calc SR 1 2 A 1
C C7 0.3703(3) 0.2500 0.35516(15) 0.0687(7) Uani d S 1 2 A 1
H H7 0.4457 0.2500 0.3187 0.082 Uiso calc SR 1 2 A 1

loop_
_atom_site_aniso_label
_atom_site_aniso_U_11
_atom_site_aniso_U_22
_atom_site_aniso_U_33
_atom_site_aniso_U_12
_atom_site_aniso_U_13
_atom_site_aniso_U_23
O3 0.0399(8) 0.1082(14) 0.0304(7) 0.000 0.0025(5) 0.000
O1 0.0549(9) 0.0936(12) 0.0336(7) 0.000 -0.0011(6) 0.000
C4 0.0423(10) 0.0528(11) 0.0351(9) 0.000 0.0050(7) 0.000
C3 0.0420(10) 0.0554(11) 0.0311(8) 0.000 0.0007(7) 0.000
C2 0.0401(10) 0.0665(13) 0.0376(9) 0.000 0.0013(7) 0.000
C10 0.0409(10) 0.0616(12) 0.0354(9) 0.000 0.0062(7) 0.000
C5 0.0485(11) 0.0532(11) 0.0368(9) 0.000 0.0036(8) 0.000
O4 0.0419(8) 0.1227(16) 0.0439(8) 0.000 0.0053(6) 0.000
C11 0.0468(12) 0.1050(19) 0.0331(10) 0.000 0.0013(8) 0.000
C9 0.0432(11) 0.104(2) 0.0432(10) 0.000 0.0039(9) 0.000
O2 0.0540(10) 0.173(2) 0.0496(9) 0.000 -0.0147(8) 0.000
C1 0.0493(12) 0.0841(16) 0.0402(10) 0.000 -0.0031(9) 0.000
C8 0.0440(12) 0.126(3) 0.0589(15) 0.000 0.0111(10) 0.000
C12 0.0577(14) 0.123(2) 0.0363(10) 0.000 0.0053(9) 0.000
C6 0.0654(14) 0.0757(16) 0.0397(10) 0.000 0.0133(10) 0.000
C7 0.0603(14) 0.0908(18) 0.0550(13) 0.000 0.0232(11) 0.000

loop_
_atom_type_symbol
_atom_type_description
_atom_type_scat_dispersion_real
_atom_type_scat_dispersion_imag
_atom_type_scat_source
C C 0.0033 0.0016 'International Tables Vol C Tables 4.2.6.8 and 6.1.1.4'
H H 0.0000 0.0000 'International Tables Vol C Tables 4.2.6.8 and 6.1.1.4'
O O 0.0106 0.0060 'International Tables Vol C Tables 4.2.6.8 and 6.1.1.4'

loop_
_geom_angle_atom_site_label_1
_geom_angle_atom_site_label_2
_geom_angle_atom_site_label_3
_geom_angle
C3 O3 C10 125.20(15)
C5 O1 C1 121.52(16)
C5 C4 C9 118.32(18)
C5 C4 C3 117.24(17)
C9 C4 C3 124.44(18)
C2 C3 O3 127.17(17)
C2 C3 C4 121.50(17)
O3 C3 C4 111.33(16)
C3 C2 C1 120.26(18)
C3 C2 H2 119.9
C1 C2 H2 119.9
O4 C10 O3 123.27(18)
O4 C10 C11 128.30(18)
O3 C10 C11 108.43(16)
O1 C5 C6 116.82(19)
O1 C5 C4 121.34(18)
C6 C5 C4 121.8(2)
C10 C11 C12 113.39(19)
C10 C11 H11A 108.9
C12 C11 H11A 108.9
C10 C11 H11B 108.9
C12 C11 H11B 108.9
H11A C11 H11B 107.7
C8 C9 C4 120.3(2)
C8 C9 H9 119.9
C4 C9 H9 119.9
O2 C1 O1 116.48(19)
O2 C1 C2 125.4(2)
O1 C1 C2 118.13(18)
C9 C8 C7 120.0(2)
C9 C8 H8 120.0
C7 C8 H8 120.0
C7 C6 C5 118.8(2)
C7 C6 H6 120.6
C5 C6 H6 120.6
C6 C7 C8 120.8(2)
C6 C7 H7 119.6
C8 C7 H7 119.6

loop_
_geom_bond_atom_site_label_1
_geom_bond_atom_site_label_2
_geom_bond_distance
O3 C3 1.371(2)
O3 C10 1.388(2)
O1 C5 1.378(3)
O1 C1 1.380(3)
C4 C5 1.385(3)
C4 C9 1.390(3)
C4 C3 1.446(3)
C3 C2 1.339(3)
C2 C1 1.440(3)
C2 H2 0.9300
C10 O4 1.176(3)
C10 C11 1.487(3)
C5 C6 1.383(3)
C11 C12 1.515(3)
C11 H11A 0.9700
C11 H11B 0.9700
C9 C8 1.380(3)
C9 H9 0.9300
O2 C1 1.204(3)
C8 C7 1.383(4)
C8 H8 0.9300
C12 H12A 0.9600
C12 H12B 0.9600
C12 H12C 0.9600
C6 C7 1.370(4)
C6 H6 0.9300
C7 H7 0.9300

loop_
_geom_hbond_atom_site_label_D
_geom_hbond_atom_site_label_H
_geom_hbond_atom_site_label_A
_geom_hbond_site_symmetry_A
_geom_hbond_distance_DH
_geom_hbond_distance_HA
_geom_hbond_distance_DA
_geom_hbond_angle_DHA
C2 H2 O4 . 0.93 2.21 2.800(3) 120.9
C6 H6 O2 6_656 0.93 2.48 3.376(3) 160.8
C8 H8 O2 1_655 0.93 2.71 3.394(3) 131.4

loop_
_geom_torsion_atom_site_label_1
_geom_torsion_atom_site_label_2
_geom_torsion_atom_site_label_3
_geom_torsion_atom_site_label_4
_geom_torsion
C10 O3 C3 C2 0.0
C10 O3 C3 C4 180.0
C5 C4 C3 C2 0.0
C9 C4 C3 C2 180.0
C5 C4 C3 O3 180.0
C9 C4 C3 O3 0.0
O3 C3 C2 C1 180.0
C4 C3 C2 C1 0.0
C3 O3 C10 O4 0.0
C3 O3 C10 C11 180.0
C1 O1 C5 C6 180.0
C1 O1 C5 C4 0.0
C9 C4 C5 O1 180.0
C3 C4 C5 O1 0.0
C9 C4 C5 C6 0.0
C3 C4 C5 C6 180.0
O4 C10 C11 C12 0.0
O3 C10 C11 C12 180.0
C5 C4 C9 C8 0.0
C3 C4 C9 C8 180.0
C5 O1 C1 O2 180.0
C5 O1 C1 C2 0.0
C3 C2 C1 O2 180.0
C3 C2 C1 O1 0.0
C4 C9 C8 C7 0.0
O1 C5 C6 C7 180.0
C4 C5 C6 C7 0.0
C5 C6 C7 C8 0.0
C9 C8 C7 C6 0.0
